data_7044971
loop_
_publ_author_name
'Lim, Kwang Soo'
'Song, Jeong Hwa'
'Kang, Dong Won'
'Kang, Minjung'
'Eom, Sunhwi'
'Koh, Eui Kwan'
'Hong, Chang Seop'

_publ_section_title
;
 Reversible crystal-to-amorphous structural transformations and magnetic
 variations in single end-on azide-bridged M<sup>II</sup> (M = Mn, Ni)
 coordination polymers.
;
_journal_issue 3
_journal_name_full 'Dalton transactions (Cambridge, England : 2003)'
_journal_page_first 845
_journal_page_last 851
_journal_paper_doi 10.1039/c7dt03886k
_journal_volume 47
_journal_year 2018
_chemical_formula_sum 'C18 H20 Mn N8 O4'
_chemical_formula_weight 467.36
_space_group_crystal_system monoclinic
_space_group_IT_number 15
_space_group_name_Hall '-C 2yc'
_space_group_name_H-M_alt 'C 1 2/c 1'
_symmetry_space_group_name_Hall '-C 2yc'
_symmetry_space_group_name_H-M 'C 1 2/c 1'
_atom_sites_solution_hydrogens mixed
_audit_creation_method SHELXL-2017/1
_audit_update_record
;
2017-11-28 deposited with the CCDC.
2017-12-06 downloaded from the CCDC.
;
_cell_angle_alpha 90
_cell_angle_beta 94.293(2)
_cell_angle_gamma 90
_cell_formula_units_Z 4
_cell_length_a 17.2654(6)
_cell_length_b 14.0021(5)
_cell_length_c 8.1204(3)
_cell_measurement_reflns_used 2240
_cell_measurement_temperature 100(2)
_cell_measurement_theta_max 26.3945
_cell_measurement_theta_min 2.9095
_cell_volume 1957.61(12)
_computing_cell_refinement 'Bruker SMART APEXll'
_computing_data_collection 'Bruker SMART APEXll'
_computing_data_reduction 'Bruker SAINT'
_computing_molecular_graphics WingX
_computing_publication_material WingX
_computing_structure_refinement 'SHELXL-2017/1 (Sheldrick, 2017)'
_computing_structure_solution SHELXTL
_diffrn_ambient_temperature 100(2)
_diffrn_measured_fraction_theta_full 0.991
_diffrn_measured_fraction_theta_max 0.985
_diffrn_measurement_device_type 'CCD area detector'
_diffrn_measurement_method 'phi scan'
_diffrn_radiation_type MoK\a
_diffrn_radiation_wavelength 0.71073
_diffrn_reflns_av_R_equivalents 0.0531
_diffrn_reflns_av_unetI/netI 0.0739
_diffrn_reflns_Laue_measured_fraction_full 0.991
_diffrn_reflns_Laue_measured_fraction_max 0.985
_diffrn_reflns_limit_h_max 21
_diffrn_reflns_limit_h_min -22
_diffrn_reflns_limit_k_max 17
_diffrn_reflns_limit_k_min -18
_diffrn_reflns_limit_l_max 5
_diffrn_reflns_limit_l_min -10
_diffrn_reflns_number 8457
_diffrn_reflns_point_group_measured_fraction_full 0.991
_diffrn_reflns_point_group_measured_fraction_max 0.985
_diffrn_reflns_theta_full 25.242
_diffrn_reflns_theta_max 28.288
_diffrn_reflns_theta_min 2.366
_diffrn_source 'fine-focus sealed tube'
_exptl_absorpt_coefficient_mu 0.721
_exptl_absorpt_correction_T_max 0.9843
_exptl_absorpt_correction_T_min 0.8922
_exptl_absorpt_correction_type multi-scan
_exptl_absorpt_process_details SADABS
_exptl_crystal_colour colorless
_exptl_crystal_density_diffrn 1.586
_exptl_crystal_description plate
_exptl_crystal_F_000 964
_exptl_crystal_size_max 0.162
_exptl_crystal_size_mid 0.110
_exptl_crystal_size_min 0.022
_refine_diff_density_max 0.348
_refine_diff_density_min -0.413
_refine_diff_density_rms 0.084
_refine_ls_extinction_method none
_refine_ls_goodness_of_fit_ref 1.040
_refine_ls_hydrogen_treatment mixed
_refine_ls_matrix_type full
_refine_ls_number_parameters 153
_refine_ls_number_reflns 2399
_refine_ls_number_restraints 0
_refine_ls_restrained_S_all 1.040
_refine_ls_R_factor_all 0.0787
_refine_ls_R_factor_gt 0.0507
_refine_ls_shift/su_max 0.007
_refine_ls_shift/su_mean 0.001
_refine_ls_structure_factor_coef Fsqd
_refine_ls_weighting_details 'w=1/[\s^2^(Fo^2^)+(0.0375P)^2^+2.1032P] where P=(Fo^2^+2Fc^2^)/3'
_refine_ls_weighting_scheme calc
_refine_ls_wR_factor_gt 0.0967
_refine_ls_wR_factor_ref 0.1068
_reflns_Friedel_coverage 0.000
_reflns_number_gt 1760
_reflns_number_total 2399
_reflns_threshold_expression 'I > 2\s(I)'
_cod_data_source_file c7dt03886k2.cif
_cod_data_source_block complex1
_cod_depositor_comments
;
The following automatic conversions were performed:

'_exptl_absorpt_correction_type' value 'MULTI-SCAN' changed to
'multi-scan' according to
/home/data/users/saulius/crontab/automatic-downloads/rss-feeds/RSC/lib/dictionaries/cif_core.dic
dictionary named 'cif_core.dic' version 2.4.2 from 2011-04-26.

Automatic conversion script
Id: cif_fix_values 4973 2017-02-22 13:04:09Z antanas 

 Adding full bibliography for 7044971--7044972.cif.
;
_cod_database_code 7044971
_shelx_shelxl_version_number 2017/1
_shelx_space_group_comment
;
The symmetry employed for this shelxl refinement is uniquely defined
by the following loop, which should always be used as a source of
symmetry information in preference to the above space-group names.
They are only intended as comments.
;
_shelx_estimated_absorpt_t_min 0.892
_shelx_estimated_absorpt_t_max 0.984

loop_
_space_group_symop_operation_xyz
'x, y, z'
'-x, y, -z+1/2'
'x+1/2, y+1/2, z'
'-x+1/2, y+1/2, -z+1/2'
'-x, -y, -z'
'x, -y, z-1/2'
'-x+1/2, -y+1/2, -z'
'x+1/2, -y+1/2, z-1/2'

loop_
_atom_site_label
_atom_site_type_symbol
_atom_site_fract_x
_atom_site_fract_y
_atom_site_fract_z
_atom_site_U_iso_or_equiv
_atom_site_adp_type
_atom_site_occupancy
_atom_site_site_symmetry_order
_atom_site_calc_flag
_atom_site_refinement_flags_posn
_atom_site_refinement_flags_adp
_atom_site_refinement_flags_occupancy
Mn1 Mn 0.500000 1.000000 0.000000 0.01329(16) Uani 1 2 d S . P
C1 C 0.67033(15) 0.90212(18) 0.0398(3) 0.0150(5) Uani 1 1 d . . .
C2 C 0.73193(14) 0.86875(18) 0.1513(3) 0.0148(6) Uani 1 1 d . . .
H2 H 0.723413 0.860916 0.264752 0.018 Uiso 1 1 calc R U .
C3 C 0.80289(14) 0.84790(18) 0.0979(3) 0.0156(6) Uani 1 1 d . . .
H3 H 0.842868 0.825054 0.174615 0.019 Uiso 1 1 calc R U .
C4 C 0.76056(15) 0.89200(18) -0.1733(3) 0.0169(6) Uani 1 1 d . . .
H4 H 0.771322 0.899846 -0.285537 0.020 Uiso 1 1 calc R U .
C5 C 0.68864(14) 0.91387(18) -0.1272(3) 0.0160(6) Uani 1 1 d . . .
H5 H 0.650213 0.937208 -0.207013 0.019 Uiso 1 1 calc R U .
C6 C 0.89760(14) 0.84420(19) -0.1116(3) 0.0176(6) Uani 1 1 d . . .
H6A H 0.896801 0.839293 -0.233384 0.021 Uiso 1 1 calc R U .
H6B H 0.918296 0.783506 -0.063804 0.021 Uiso 1 1 calc R U .
C7 C 0.94997(14) 0.92570(18) -0.0524(3) 0.0153(6) Uani 1 1 d . . .
C8 C 0.92410(15) 1.01975(18) -0.0553(3) 0.0177(6) Uani 1 1 d . . .
H8 H 0.871875 1.033647 -0.092822 0.021 Uiso 1 1 calc R U .
C9 C 0.97374(15) 1.09331(19) -0.0040(3) 0.0158(6) Uani 1 1 d . . .
H9 H 0.955444 1.157315 -0.007462 0.019 Uiso 1 1 calc R U .
N1 N 0.81761(11) 0.85915(15) -0.0629(3) 0.0142(5) Uani 1 1 d . . .
N2 N 0.500000 1.0649(2) 0.250000 0.0142(7) Uani 1 2 d S T P
N3 N 0.500000 1.1513(3) 0.250000 0.0242(8) Uani 1 2 d S T P
N4 N 0.500000 1.2332(3) 0.250000 0.0532(13) Uani 1 2 d S T P
O1 O 0.60270(9) 0.91975(12) 0.0896(2) 0.0175(4) Uani 1 1 d . . .
O2 O 0.43071(12) 0.88347(15) 0.0925(3) 0.0220(5) Uani 1 1 d . . .
N5 N 0.250000 0.750000 0.000000 0.0177(7) Uani 1 2 d S . P
N6 N 0.31780(13) 0.74086(17) -0.0069(3) 0.0221(5) Uani 1 1 d . . .
H10 H 0.5790(18) 0.889(2) 0.310(4) 0.036(10) Uiso 1 1 d . . .
H11 H 0.3991(19) 0.843(2) 0.050(4) 0.038(10) Uiso 1 1 d . . .

loop_
_atom_site_aniso_label
_atom_site_aniso_U_11
_atom_site_aniso_U_22
_atom_site_aniso_U_33
_atom_site_aniso_U_23
_atom_site_aniso_U_13
_atom_site_aniso_U_12
Mn1 0.0106(3) 0.0185(3) 0.0109(3) 0.0005(2) 0.00095(19) -0.0001(2)
C1 0.0139(13) 0.0141(14) 0.0166(13) -0.0006(11) -0.0004(10) -0.0018(10)
C2 0.0144(13) 0.0196(14) 0.0106(12) 0.0007(10) 0.0015(10) 0.0009(11)
C3 0.0150(13) 0.0158(14) 0.0154(13) 0.0014(11) -0.0037(10) -0.0015(11)
C4 0.0172(14) 0.0189(14) 0.0144(13) -0.0011(11) -0.0006(11) -0.0029(11)
C5 0.0149(13) 0.0190(14) 0.0140(13) 0.0009(10) -0.0003(10) -0.0004(11)
C6 0.0116(13) 0.0196(15) 0.0223(14) -0.0014(11) 0.0056(11) 0.0021(11)
C7 0.0118(13) 0.0195(14) 0.0151(13) 0.0013(11) 0.0037(10) -0.0007(11)
C8 0.0108(12) 0.0239(16) 0.0184(13) 0.0009(11) 0.0013(10) -0.0003(10)
C9 0.0127(12) 0.0160(14) 0.0193(13) 0.0009(11) 0.0040(11) 0.0026(10)
N1 0.0095(11) 0.0179(12) 0.0155(11) -0.0026(9) 0.0024(8) 0.0001(9)
N2 0.0118(15) 0.0140(17) 0.0169(16) 0.000 0.0022(12) 0.000
N3 0.031(2) 0.028(2) 0.0148(17) 0.000 0.0079(14) 0.000
N4 0.109(4) 0.019(2) 0.035(2) 0.000 0.028(2) 0.000
O1 0.0114(9) 0.0239(10) 0.0176(10) 0.0022(8) 0.0041(7) 0.0033(8)
O2 0.0225(12) 0.0290(12) 0.0151(10) -0.0041(9) 0.0054(9) -0.0102(9)
N5 0.0223(18) 0.0169(17) 0.0139(16) -0.0018(13) 0.0003(13) -0.0016(14)
N6 0.0161(13) 0.0288(14) 0.0215(12) -0.0023(10) 0.0021(10) 0.0006(10)

loop_
_atom_type_symbol
_atom_type_description
_atom_type_scat_dispersion_real
_atom_type_scat_dispersion_imag
_atom_type_scat_source
C C 0.0033 0.0016 'International Tables Vol C Tables 4.2.6.8 and 6.1.1.4'
H H 0.0000 0.0000 'International Tables Vol C Tables 4.2.6.8 and 6.1.1.4'
N N 0.0061 0.0033 'International Tables Vol C Tables 4.2.6.8 and 6.1.1.4'
O O 0.0106 0.0060 'International Tables Vol C Tables 4.2.6.8 and 6.1.1.4'
Mn Mn 0.3368 0.7283 'International Tables Vol C Tables 4.2.6.8 and 6.1.1.4'

loop_
_geom_angle_atom_site_label_1
_geom_angle_atom_site_label_2
_geom_angle_atom_site_label_3
_geom_angle
_geom_angle_site_symmetry_1
_geom_angle_site_symmetry_3
O1 Mn1 O1 180.00(9) 5_675 .
O1 Mn1 O2 92.70(7) 5_675 .
O1 Mn1 O2 87.30(7) . .
O1 Mn1 O2 87.30(7) 5_675 5_675
O1 Mn1 O2 92.70(7) . 5_675
O2 Mn1 O2 180.0 . 5_675
O1 Mn1 N2 87.78(6) 5_675 5_675
O1 Mn1 N2 92.22(6) . 5_675
O2 Mn1 N2 92.65(8) . 5_675
O2 Mn1 N2 87.36(8) 5_675 5_675
O1 Mn1 N2 92.22(6) 5_675 .
O1 Mn1 N2 87.78(6) . .
O2 Mn1 N2 87.36(8) . .
O2 Mn1 N2 92.64(8) 5_675 .
N2 Mn1 N2 180.0 5_675 .
O1 C1 C5 123.2(2) . .
O1 C1 C2 121.0(2) . .
C5 C1 C2 115.8(2) . .
C3 C2 C1 121.0(2) . .
N1 C3 C2 121.3(2) . .
C5 C4 N1 121.7(2) . .
C4 C5 C1 120.6(2) . .
N1 C6 C7 110.9(2) . .
C9 C7 C8 118.9(2) 5_775 .
C9 C7 C6 119.4(2) 5_775 .
C8 C7 C6 121.7(2) . .
C9 C8 C7 120.6(2) . .
C8 C9 C7 120.5(2) . 5_775
C3 N1 C4 119.6(2) . .
C3 N1 C6 119.1(2) . .
C4 N1 C6 121.0(2) . .
N3 N2 Mn1 114.10(7) . .
N3 N2 Mn1 114.10(7) . 2_655
Mn1 N2 Mn1 131.80(14) . 2_655
N4 N3 N2 180.0 . .
C1 O1 Mn1 136.76(16) . .
N6 N5 N6 180.0 . 7_565

loop_
_geom_bond_atom_site_label_1
_geom_bond_atom_site_label_2
_geom_bond_distance
_geom_bond_site_symmetry_2
Mn1 O1 2.1779(17) 5_675
Mn1 O1 2.1779(17) .
Mn1 O2 2.189(2) .
Mn1 O2 2.189(2) 5_675
Mn1 N2 2.2240(12) 5_675
Mn1 N2 2.2240(12) .
C1 O1 1.288(3) .
C1 C5 1.425(3) .
C1 C2 1.423(3) .
C2 C3 1.361(3) .
C3 N1 1.358(3) .
C4 C5 1.358(3) .
C4 N1 1.361(3) .
C6 N1 1.480(3) .
C6 C7 1.512(3) .
C7 C9 1.388(4) 5_775
C7 C8 1.390(4) .
C8 C9 1.384(4) .
N2 N3 1.210(4) .
N3 N4 1.147(5) .
N5 N6 1.183(2) .
N5 N6 1.183(2) 7_565
